data_7201603
loop_
_publ_author_name
'Kelly, Niamh R.'
'Goetz, Sandrine'
'Batten, Stuart R.'
'Kruger, Paul E.'

_publ_section_title
;
 Coordination behaviour and network formation with
 4,4&#x2032;,6,6&#x2032;-tetracarboxy-2,2&#x2032;-bipyridine and
 4,4&#x2032;-dicarboxy-2,2&#x2032;-bipyridine ligands with rare and
 alkaline earth metals
;
_journal_issue 1
_journal_name_full CrystEngComm
_journal_page_first 68
_journal_paper_doi 10.1039/b711469a
_journal_volume 10
_journal_year 2008
_chemical_formula_moiety 'C66 H50 Cu N8 O36 Yb2, 6(C H4 O)'
_chemical_formula_sum 'C72 H74 Cu N8 O42 Yb2'
_chemical_formula_weight 2133.01
_chemical_name_common 6
_chemical_name_systematic
;
?
;
_space_group_IT_number 2
_symmetry_cell_setting triclinic
_symmetry_space_group_name_Hall '-P 1'
_symmetry_space_group_name_H-M 'P -1'
_atom_sites_solution_hydrogens geom
_atom_sites_solution_primary direct
_atom_sites_solution_secondary difmap
_audit_creation_method SHELXL-97
_cell_angle_alpha 79.4260(10)
_cell_angle_beta 87.329(2)
_cell_angle_gamma 74.2040(10)
_cell_formula_units_Z 1
_cell_length_a 10.4424(6)
_cell_length_b 12.9331(7)
_cell_length_c 15.4313(9)
_cell_measurement_temperature 153(2)
_cell_volume 1971.27(19)
_computing_cell_refinement 'Bruker SMART'
_computing_data_collection 'Bruker SMART'
_computing_data_reduction 'Bruker SAINT'
_computing_molecular_graphics 'Bruker SHELXTL'
_computing_publication_material 'Bruker SHELXTL'
_computing_structure_refinement 'SHELXTL version 5.1 (Sheldrick, 1998)'
_computing_structure_solution 'SHELXTL version 5.1 (Sheldrick, 1998)'
_diffrn_ambient_temperature 153(2)
_diffrn_measured_fraction_theta_full 0.997
_diffrn_measured_fraction_theta_max 0.997
_diffrn_measurement_device_type 'Bruker SMART APEX CCD'
_diffrn_measurement_method 'Omega scans'
_diffrn_radiation_monochromator graphite
_diffrn_radiation_source 'fine-focus sealed tube'
_diffrn_radiation_type MoK\a
_diffrn_radiation_wavelength 0.71073
_diffrn_reflns_av_R_equivalents 0.0529
_diffrn_reflns_av_sigmaI/netI 0.0764
_diffrn_reflns_limit_h_max 12
_diffrn_reflns_limit_h_min -12
_diffrn_reflns_limit_k_max 15
_diffrn_reflns_limit_k_min -15
_diffrn_reflns_limit_l_max 18
_diffrn_reflns_limit_l_min -18
_diffrn_reflns_number 15903
_diffrn_reflns_theta_full 25.00
_diffrn_reflns_theta_max 25.00
_diffrn_reflns_theta_min 1.94
_exptl_absorpt_coefficient_mu 2.728
_exptl_absorpt_correction_T_max 1.0000
_exptl_absorpt_correction_T_min 0.7718
_exptl_absorpt_correction_type empirical
_exptl_absorpt_process_details sadabs
_exptl_crystal_colour colourless
_exptl_crystal_density_diffrn 1.797
_exptl_crystal_density_method 'not measured'
_exptl_crystal_description prism
_exptl_crystal_F_000 1067
_exptl_crystal_size_max 0.13
_exptl_crystal_size_mid 0.12
_exptl_crystal_size_min 0.04
_refine_diff_density_max 1.548
_refine_diff_density_min -0.671
_refine_diff_density_rms 0.152
_refine_ls_extinction_method none
_refine_ls_goodness_of_fit_ref 0.995
_refine_ls_hydrogen_treatment mixed
_refine_ls_matrix_type full
_refine_ls_number_parameters 573
_refine_ls_number_reflns 6935
_refine_ls_number_restraints 6
_refine_ls_restrained_S_all 0.995
_refine_ls_R_factor_all 0.0632
_refine_ls_R_factor_gt 0.0433
_refine_ls_shift/su_max 0.001
_refine_ls_shift/su_mean 0.000
_refine_ls_structure_factor_coef Fsqd
_refine_ls_weighting_details 'calc w=1/[\s^2^(Fo^2^)+(0.0529P)^2^+0.0000P] where P=(Fo^2^+2Fc^2^)/3'
_refine_ls_weighting_scheme calc
_refine_ls_wR_factor_gt 0.0934
_refine_ls_wR_factor_ref 0.1010
_reflns_number_gt 5519
_reflns_number_total 6935
_reflns_threshold_expression >2sigma(I)
_cod_data_source_file b711469a.txt
_cod_data_source_block 4
_cod_original_sg_symbol_H-M P-1
_cod_database_code 7201603

loop_
_symmetry_equiv_pos_as_xyz
'x, y, z'
'-x, -y, -z'

loop_
_atom_site_label
_atom_site_type_symbol
_atom_site_fract_x
_atom_site_fract_y
_atom_site_fract_z
_atom_site_U_iso_or_equiv
_atom_site_adp_type
_atom_site_occupancy
_atom_site_symmetry_multiplicity
_atom_site_calc_flag
_atom_site_refinement_flags
_atom_site_disorder_assembly
_atom_site_disorder_group
Yb1 Yb 0.03717(3) 0.20586(2) 0.170140(18) 0.01829(10) Uani 1 1 d . . .
N1 N 0.1674(5) 0.3367(4) 0.1209(3) 0.0191(11) Uani 1 1 d . . .
C1 C 0.2437(6) 0.3536(5) 0.1803(4) 0.0218(14) Uani 1 1 d . . .
C2 C 0.3167(6) 0.4291(5) 0.1609(4) 0.0235(15) Uani 1 1 d . . .
H2A H 0.3715 0.4389 0.2045 0.028 Uiso 1 1 calc R . .
C3 C 0.3087(6) 0.4902(5) 0.0771(4) 0.0196(14) Uani 1 1 d . . .
C4 C 0.2326(6) 0.4714(5) 0.0133(4) 0.0191(13) Uani 1 1 d . . .
H4A H 0.2277 0.5112 -0.0453 0.023 Uiso 1 1 calc R . .
C5 C 0.1635(6) 0.3925(5) 0.0378(4) 0.0186(13) Uani 1 1 d . . .
C6 C 0.0798(6) 0.3631(5) -0.0238(4) 0.0174(13) Uani 1 1 d . . .
C7 C 0.0657(6) 0.4068(5) -0.1139(4) 0.0218(14) Uani 1 1 d . . .
H7A H 0.1074 0.4619 -0.1396 0.026 Uiso 1 1 calc R . .
C8 C -0.0102(6) 0.3681(5) -0.1646(4) 0.0206(14) Uani 1 1 d . . .
C9 C -0.0732(6) 0.2890(5) -0.1254(4) 0.0191(13) Uani 1 1 d . . .
H9A H -0.1260 0.2619 -0.1594 0.023 Uiso 1 1 calc R . .
C10 C -0.0567(6) 0.2514(5) -0.0360(4) 0.0175(13) Uani 1 1 d . . .
N2 N 0.0176(5) 0.2864(4) 0.0142(3) 0.0167(11) Uani 1 1 d . . .
C11 C -0.1238(6) 0.1685(5) 0.0157(4) 0.0207(14) Uani 1 1 d . . .
O1 O -0.0974(4) 0.1413(3) 0.0972(3) 0.0236(10) Uani 1 1 d . . .
O2 O -0.1998(4) 0.1354(4) -0.0264(3) 0.0300(11) Uani 1 1 d . . .
C12 C -0.0203(6) 0.4054(6) -0.2620(4) 0.0264(15) Uani 1 1 d . . .
O3 O -0.0395(5) 0.3497(4) -0.3120(3) 0.0401(13) Uani 1 1 d . . .
C13 C 0.0067(8) 0.5409(6) -0.3811(5) 0.044(2) Uani 1 1 d . . .
H13A H 0.0204 0.6142 -0.3922 0.066 Uiso 1 1 calc R . .
H13B H -0.0765 0.5430 -0.4092 0.066 Uiso 1 1 calc R . .
H13C H 0.0812 0.4905 -0.4056 0.066 Uiso 1 1 calc R . .
O4 O -0.0010(5) 0.5037(4) -0.2863(3) 0.0348(12) Uani 1 1 d . . .
C14 C 0.3804(6) 0.5784(5) 0.0530(4) 0.0215(14) Uani 1 1 d . . .
O5 O 0.3896(5) 0.6219(4) -0.0218(3) 0.0321(11) Uani 1 1 d . . .
O6 O 0.4266(4) 0.5992(4) 0.1237(3) 0.0302(11) Uani 1 1 d . . .
C15 C 0.4982(7) 0.6828(6) 0.1083(5) 0.0407(19) Uani 1 1 d . . .
H15A H 0.5283 0.6924 0.1648 0.061 Uiso 1 1 calc R . .
H15B H 0.4392 0.7518 0.0790 0.061 Uiso 1 1 calc R . .
H15C H 0.5755 0.6604 0.0708 0.061 Uiso 1 1 calc R . .
C16 C 0.2446(7) 0.2830(6) 0.2699(4) 0.0297(16) Uani 1 1 d . . .
O7 O 0.3212(5) 0.2888(5) 0.3270(3) 0.0483(15) Uani 1 1 d . . .
O8 O 0.1648(4) 0.2230(3) 0.2795(3) 0.0263(10) Uani 1 1 d . . .
N3 N -0.1036(5) 0.1698(4) 0.2939(3) 0.0201(11) Uani 1 1 d . . .
C17 C -0.2081(6) 0.2525(5) 0.3079(4) 0.0230(14) Uani 1 1 d . . .
C18 C -0.2974(6) 0.2420(6) 0.3757(4) 0.0270(15) Uani 1 1 d . . .
H18A H -0.3709 0.3016 0.3838 0.032 Uiso 1 1 calc R . .
C19 C -0.2764(7) 0.1409(5) 0.4323(4) 0.0263(15) Uani 1 1 d . . .
C20 C -0.1675(6) 0.0567(5) 0.4197(4) 0.0232(14) Uani 1 1 d . . .
H20A H -0.1503 -0.0117 0.4586 0.028 Uiso 1 1 calc R . .
C21 C -0.0835(6) 0.0734(5) 0.3494(4) 0.0193(14) Uani 1 1 d . . .
C22 C 0.0361(6) -0.0119(5) 0.3282(4) 0.0209(14) Uani 1 1 d . . .
C23 C 0.0803(6) -0.1163(5) 0.3769(4) 0.0203(14) Uani 1 1 d . . .
H23A H 0.0359 -0.1378 0.4294 0.024 Uiso 1 1 calc R . .
C24 C 0.1917(6) -0.1900(5) 0.3473(4) 0.0229(14) Uani 1 1 d . . .
C25 C 0.2575(6) -0.1537(5) 0.2731(4) 0.0234(14) Uani 1 1 d . . .
H25A H 0.3345 -0.2010 0.2525 0.028 Uiso 1 1 calc R . .
C26 C 0.2105(6) -0.0491(5) 0.2299(4) 0.0193(13) Uani 1 1 d . . .
N4 N 0.1013(5) 0.0210(4) 0.2548(3) 0.0164(11) Uani 1 1 d . . .
C27 C 0.2808(6) 0.0007(5) 0.1505(4) 0.0231(14) Uani 1 1 d . . .
O9 O 0.2183(4) 0.0974(3) 0.1139(3) 0.0241(10) Uani 1 1 d . . .
O10 O 0.3910(4) -0.0516(3) 0.1290(3) 0.0254(10) Uani 1 1 d . . .
C28 C 0.2384(7) -0.3050(5) 0.3996(5) 0.0275(16) Uani 1 1 d . . .
O11 O 0.3255(5) -0.3680(4) 0.3531(3) 0.0341(12) Uani 1 1 d . . .
O12 O 0.1988(5) -0.3323(4) 0.4718(3) 0.0359(12) Uani 1 1 d . . .
C29 C 0.3765(9) -0.4829(6) 0.3932(6) 0.057(2) Uani 1 1 d . . .
H29A H 0.4402 -0.5208 0.3532 0.085 Uiso 1 1 calc R . .
H29B H 0.3025 -0.5166 0.4044 0.085 Uiso 1 1 calc R . .
H29C H 0.4211 -0.4882 0.4490 0.085 Uiso 1 1 calc R . .
C30 C -0.3731(7) 0.1300(6) 0.5059(4) 0.0298(16) Uani 1 1 d . . .
O13 O -0.3536(5) 0.0268(4) 0.5460(3) 0.0385(12) Uani 1 1 d . . .
C31 C -0.4438(8) 0.0049(8) 0.6177(5) 0.055(2) Uani 1 1 d . . .
H31A H -0.4196 -0.0735 0.6420 0.083 Uiso 1 1 calc R . .
H31B H -0.5353 0.0275 0.5953 0.083 Uiso 1 1 calc R . .
H31C H -0.4370 0.0458 0.6641 0.083 Uiso 1 1 calc R . .
O14 O -0.4565(5) 0.2055(4) 0.5260(3) 0.0421(13) Uani 1 1 d . . .
C32 C -0.2173(7) 0.3596(5) 0.2440(4) 0.0276(15) Uani 1 1 d . . .
O15 O -0.3046(5) 0.4412(4) 0.2561(3) 0.0410(13) Uani 1 1 d . . .
O16 O -0.1292(4) 0.3542(3) 0.1832(3) 0.0241(10) Uani 1 1 d . . .
Cu1 Cu 0.5000 0.0000 0.0000 0.0231(3) Uani 1 2 d S . .
O17 O 0.6390(5) -0.1387(4) 0.0276(3) 0.0318(11) Uani 1 1 d D . .
H17A H 0.695(5) -0.128(6) -0.012(3) 0.048 Uiso 1 1 d D . .
H17B H 0.673(6) -0.137(6) 0.076(2) 0.048 Uiso 1 1 d D . .
O18 O 0.3910(4) -0.0679(4) -0.0644(3) 0.0322(11) Uani 1 1 d . . .
C33 C 0.4470(8) -0.1427(7) -0.1246(5) 0.044(2) Uani 1 1 d . . .
H33A H 0.3756 -0.1656 -0.1482 0.066 Uiso 1 1 calc R . .
H33B H 0.5116 -0.2070 -0.0929 0.066 Uiso 1 1 calc R . .
H33C H 0.4916 -0.1061 -0.1731 0.066 Uiso 1 1 calc R . .
O19 O 0.2512(7) 0.1735(5) 0.8187(4) 0.0637(17) Uani 1 1 d . . .
H19 H 0.2778 0.2173 0.7797 0.096 Uiso 1 1 calc R . .
C34 C 0.1948(10) 0.1063(7) 0.7783(6) 0.060(3) Uani 1 1 d . . .
H34A H 0.1603 0.0574 0.8238 0.091 Uiso 1 1 calc R . .
H34B H 0.2631 0.0629 0.7439 0.091 Uiso 1 1 calc R . .
H34C H 0.1220 0.1521 0.7392 0.091 Uiso 1 1 calc R . .
O20 O 0.1085(5) 0.1820(4) 0.4606(3) 0.0417(13) Uani 1 1 d . . .
H20 H 0.1500 0.1729 0.4134 0.063 Uiso 1 1 calc R . .
C35 C 0.1830(8) 0.2211(7) 0.5150(5) 0.045(2) Uani 1 1 d . . .
H35A H 0.1238 0.2576 0.5578 0.067 Uiso 1 1 calc R . .
H35B H 0.2251 0.2731 0.4786 0.067 Uiso 1 1 calc R . .
H35C H 0.2518 0.1597 0.5463 0.067 Uiso 1 1 calc R . .
C36 C 0.6464(11) -0.3403(9) 0.3513(7) 0.079(3) Uiso 1 1 d D . .
H36A H 0.6888 -0.3891 0.4046 0.094 Uiso 1 1 calc R . .
H36B H 0.5595 -0.3523 0.3429 0.094 Uiso 1 1 calc R . .
H36C H 0.6345 -0.2643 0.3577 0.094 Uiso 1 1 calc R . .
O21 O 0.7252(7) -0.3617(5) 0.2799(4) 0.0682(18) Uani 1 1 d D . .
H21 H 0.705(8) -0.413(6) 0.258(5) 0.082 Uiso 1 1 d D . .

loop_
_atom_site_aniso_label
_atom_site_aniso_U_11
_atom_site_aniso_U_22
_atom_site_aniso_U_33
_atom_site_aniso_U_23
_atom_site_aniso_U_13
_atom_site_aniso_U_12
Yb1 0.02198(16) 0.01607(15) 0.01752(15) -0.00079(10) 0.00362(10) -0.00832(11)
N1 0.020(3) 0.022(3) 0.016(3) -0.003(2) 0.000(2) -0.008(2)
C1 0.024(4) 0.020(3) 0.025(4) -0.005(3) 0.003(3) -0.011(3)
C2 0.027(4) 0.022(4) 0.023(4) -0.005(3) 0.000(3) -0.008(3)
C3 0.020(3) 0.012(3) 0.028(4) -0.003(3) 0.003(3) -0.006(3)
C4 0.017(3) 0.014(3) 0.023(3) -0.002(3) 0.008(3) -0.002(3)
C5 0.019(3) 0.018(3) 0.017(3) -0.004(3) 0.005(2) -0.002(3)
C6 0.022(3) 0.013(3) 0.015(3) -0.001(2) 0.001(3) -0.003(3)
C7 0.027(4) 0.013(3) 0.023(3) 0.001(3) 0.004(3) -0.004(3)
C8 0.020(3) 0.021(3) 0.020(3) -0.004(3) 0.001(3) -0.003(3)
C9 0.019(3) 0.025(3) 0.016(3) -0.003(3) 0.001(3) -0.012(3)
C10 0.017(3) 0.011(3) 0.024(3) -0.004(3) 0.001(3) -0.004(2)
N2 0.015(3) 0.015(3) 0.022(3) -0.005(2) 0.006(2) -0.007(2)
C11 0.026(4) 0.021(3) 0.020(3) -0.008(3) 0.004(3) -0.012(3)
O1 0.025(2) 0.026(2) 0.022(2) 0.0015(19) 0.0013(19) -0.015(2)
O2 0.033(3) 0.034(3) 0.028(3) -0.004(2) 0.000(2) -0.019(2)
C12 0.025(4) 0.032(4) 0.024(4) 0.001(3) -0.001(3) -0.012(3)
O3 0.064(4) 0.047(3) 0.020(3) -0.002(2) -0.006(2) -0.033(3)
C13 0.060(5) 0.036(5) 0.033(4) 0.003(3) -0.001(4) -0.013(4)
O4 0.059(3) 0.030(3) 0.019(2) 0.001(2) 0.000(2) -0.021(2)
C14 0.017(3) 0.020(3) 0.028(4) -0.007(3) 0.004(3) -0.005(3)
O5 0.042(3) 0.031(3) 0.029(3) -0.001(2) 0.005(2) -0.022(2)
O6 0.034(3) 0.028(3) 0.036(3) -0.006(2) -0.001(2) -0.020(2)
C15 0.042(5) 0.036(4) 0.049(5) -0.008(4) -0.001(4) -0.019(4)
C16 0.033(4) 0.032(4) 0.024(4) 0.000(3) -0.004(3) -0.013(3)
O7 0.065(4) 0.062(4) 0.026(3) 0.012(3) -0.015(3) -0.041(3)
O8 0.037(3) 0.027(3) 0.020(2) 0.0018(19) 0.002(2) -0.021(2)
N3 0.024(3) 0.013(3) 0.023(3) -0.002(2) 0.004(2) -0.008(2)
C17 0.024(4) 0.021(3) 0.027(4) -0.007(3) 0.002(3) -0.009(3)
C18 0.024(4) 0.030(4) 0.029(4) -0.010(3) 0.005(3) -0.009(3)
C19 0.034(4) 0.028(4) 0.024(4) -0.007(3) 0.009(3) -0.019(3)
C20 0.032(4) 0.023(4) 0.020(3) -0.004(3) 0.005(3) -0.016(3)
C21 0.018(3) 0.025(4) 0.015(3) -0.004(3) -0.004(2) -0.005(3)
C22 0.023(3) 0.023(3) 0.020(3) -0.003(3) 0.004(3) -0.012(3)
C23 0.026(4) 0.022(3) 0.015(3) 0.000(3) 0.002(3) -0.011(3)
C24 0.027(4) 0.014(3) 0.029(4) 0.000(3) -0.006(3) -0.009(3)
C25 0.023(3) 0.024(4) 0.025(4) -0.002(3) 0.000(3) -0.011(3)
C26 0.018(3) 0.024(3) 0.019(3) -0.006(3) 0.001(3) -0.010(3)
N4 0.020(3) 0.016(3) 0.013(3) -0.001(2) 0.004(2) -0.007(2)
C27 0.023(4) 0.026(4) 0.025(4) -0.009(3) 0.002(3) -0.012(3)
O9 0.025(2) 0.021(2) 0.024(2) 0.0009(19) 0.0065(19) -0.007(2)
O10 0.024(3) 0.021(2) 0.028(3) 0.0007(19) 0.005(2) -0.006(2)
C28 0.034(4) 0.019(4) 0.035(4) -0.005(3) -0.011(3) -0.014(3)
O11 0.034(3) 0.020(3) 0.042(3) 0.000(2) 0.003(2) -0.002(2)
O12 0.052(3) 0.028(3) 0.026(3) 0.006(2) -0.001(2) -0.015(2)
C29 0.062(6) 0.034(5) 0.066(6) -0.002(4) -0.005(5) -0.004(4)
C30 0.026(4) 0.036(4) 0.029(4) -0.005(3) 0.004(3) -0.012(3)
O13 0.041(3) 0.039(3) 0.034(3) -0.004(2) 0.017(2) -0.014(2)
C31 0.055(6) 0.073(6) 0.036(5) 0.000(4) 0.014(4) -0.024(5)
O14 0.039(3) 0.042(3) 0.038(3) -0.007(2) 0.017(2) -0.004(3)
C32 0.031(4) 0.021(4) 0.028(4) -0.001(3) -0.001(3) -0.005(3)
O15 0.039(3) 0.022(3) 0.050(3) 0.000(2) 0.012(2) 0.005(2)
O16 0.028(3) 0.016(2) 0.024(2) 0.0029(18) 0.003(2) -0.0051(19)
Cu1 0.0219(6) 0.0241(6) 0.0240(6) -0.0024(5) 0.0045(5) -0.0095(5)
O17 0.032(3) 0.032(3) 0.027(3) -0.002(2) 0.009(2) -0.004(2)
O18 0.034(3) 0.038(3) 0.031(3) -0.010(2) 0.004(2) -0.019(2)
C33 0.053(5) 0.053(5) 0.039(5) -0.023(4) 0.013(4) -0.029(4)
O19 0.073(5) 0.056(4) 0.063(4) 0.004(3) -0.027(4) -0.023(3)
C34 0.081(7) 0.050(6) 0.059(6) -0.021(5) -0.017(5) -0.021(5)
O20 0.047(3) 0.048(3) 0.028(3) 0.000(2) 0.010(2) -0.015(3)
C35 0.059(5) 0.050(5) 0.028(4) 0.007(4) -0.003(4) -0.025(4)
O21 0.078(5) 0.062(5) 0.068(5) -0.011(3) 0.009(4) -0.025(4)

loop_
_atom_type_symbol
_atom_type_description
_atom_type_scat_dispersion_real
_atom_type_scat_dispersion_imag
_atom_type_scat_source
C C 0.0033 0.0016 'International Tables Vol C Tables 4.2.6.8 and 6.1.1.4'
H H 0.0000 0.0000 'International Tables Vol C Tables 4.2.6.8 and 6.1.1.4'
Cu Cu 0.3201 1.2651 'International Tables Vol C Tables 4.2.6.8 and 6.1.1.4'
N N 0.0061 0.0033 'International Tables Vol C Tables 4.2.6.8 and 6.1.1.4'
O O 0.0106 0.0060 'International Tables Vol C Tables 4.2.6.8 and 6.1.1.4'
Yb Yb -0.3850 5.5486 'International Tables Vol C Tables 4.2.6.8 and 6.1.1.4'

loop_
_geom_angle_atom_site_label_1
_geom_angle_atom_site_label_2
_geom_angle_atom_site_label_3
_geom_angle
_geom_angle_site_symmetry_1
_geom_angle_site_symmetry_3
_geom_angle_publ_flag
O16 Yb1 O1 90.86(16) . . ?
O16 Yb1 O9 159.57(14) . . ?
O1 Yb1 O9 90.26(15) . . ?
O16 Yb1 O8 95.40(16) . . ?
O1 Yb1 O8 160.46(14) . . ?
O9 Yb1 O8 90.26(16) . . ?
O16 Yb1 N3 68.49(15) . . ?
O1 Yb1 N3 83.93(16) . . ?
O9 Yb1 N3 131.88(16) . . ?
O8 Yb1 N3 81.21(16) . . ?
O16 Yb1 N2 83.13(15) . . ?
O1 Yb1 N2 67.54(15) . . ?
O9 Yb1 N2 78.48(15) . . ?
O8 Yb1 N2 131.56(15) . . ?
N3 Yb1 N2 139.39(16) . . ?
O16 Yb1 N4 133.11(15) . . ?
O1 Yb1 N4 84.58(15) . . ?
O9 Yb1 N4 67.29(15) . . ?
O8 Yb1 N4 77.63(15) . . ?
N3 Yb1 N4 64.61(16) . . ?
N2 Yb1 N4 135.51(15) . . ?
O16 Yb1 N1 84.66(16) . . ?
O1 Yb1 N1 131.97(15) . . ?
O9 Yb1 N1 79.47(15) . . ?
O8 Yb1 N1 67.21(15) . . ?
N3 Yb1 N1 136.28(16) . . ?
N2 Yb1 N1 64.44(15) . . ?
N4 Yb1 N1 130.97(16) . . ?
O16 Yb1 C11 88.51(16) . . ?
O1 Yb1 C11 19.02(15) . . ?
O9 Yb1 C11 85.95(16) . . ?
O8 Yb1 C11 176.08(16) . . ?
N3 Yb1 C11 100.60(16) . . ?
N2 Yb1 C11 48.52(15) . . ?
N4 Yb1 C11 99.94(16) . . ?
N1 Yb1 C11 112.95(15) . . ?
O16 Yb1 C32 19.33(15) . . ?
O1 Yb1 C32 89.08(16) . . ?
O9 Yb1 C32 178.68(16) . . ?
O8 Yb1 C32 90.74(16) . . ?
N3 Yb1 C32 49.17(16) . . ?
N2 Yb1 C32 100.22(16) . . ?
N4 Yb1 C32 113.78(16) . . ?
N1 Yb1 C32 100.14(17) . . ?
C11 Yb1 C32 93.06(17) . . ?
O16 Yb1 C16 93.25(17) . . ?
O1 Yb1 C16 175.86(17) . . ?
O9 Yb1 C16 85.70(17) . . ?
O8 Yb1 C16 19.14(15) . . ?
N3 Yb1 C16 98.07(17) . . ?
N2 Yb1 C16 112.43(16) . . ?
N4 Yb1 C16 93.00(16) . . ?
N1 Yb1 C16 48.09(16) . . ?
C11 Yb1 C16 160.53(16) . . ?
C32 Yb1 C16 94.97(18) . . ?
O16 Yb1 C27 177.88(15) . . ?
O1 Yb1 C27 90.82(15) . . ?
O9 Yb1 C27 19.11(15) . . ?
O8 Yb1 C27 83.43(16) . . ?
N3 Yb1 C27 112.98(16) . . ?
N2 Yb1 C27 96.33(16) . . ?
N4 Yb1 C27 48.39(16) . . ?
N1 Yb1 C27 93.25(16) . . ?
C11 Yb1 C27 92.66(16) . . ?
C32 Yb1 C27 162.04(17) . . ?
C16 Yb1 C27 85.06(17) . . ?
C1 N1 C5 119.3(5) . . ?
C1 N1 Yb1 117.3(4) . . ?
C5 N1 Yb1 123.3(4) . . ?
N1 C1 C2 122.3(6) . . ?
N1 C1 C16 114.6(5) . . ?
C2 C1 C16 123.1(6) . . ?
C1 C2 C3 118.8(6) . . ?
C2 C3 C4 119.7(5) . . ?
C2 C3 C14 121.4(6) . . ?
C4 C3 C14 118.9(5) . . ?
C3 C4 C5 117.9(5) . . ?
N1 C5 C4 121.8(6) . . ?
N1 C5 C6 114.5(5) . . ?
C4 C5 C6 123.6(5) . . ?
N2 C6 C7 121.3(5) . . ?
N2 C6 C5 114.1(5) . . ?
C7 C6 C5 124.5(5) . . ?
C8 C7 C6 118.5(6) . . ?
C7 C8 C9 120.0(5) . . ?
C7 C8 C12 120.8(5) . . ?
C9 C8 C12 119.1(5) . . ?
C10 C9 C8 118.2(5) . . ?
N2 C10 C9 123.0(5) . . ?
N2 C10 C11 113.3(5) . . ?
C9 C10 C11 123.7(5) . . ?
C10 N2 C6 119.0(5) . . ?
C10 N2 Yb1 117.6(4) . . ?
C6 N2 Yb1 123.4(4) . . ?
O2 C11 O1 127.0(5) . . ?
O2 C11 C10 117.0(5) . . ?
O1 C11 C10 116.0(5) . . ?
O2 C11 Yb1 162.4(4) . . ?
C10 C11 Yb1 80.6(3) . . ?
C11 O1 Yb1 125.5(4) . . ?
O3 C12 O4 124.8(6) . . ?
O3 C12 C8 122.9(6) . . ?
O4 C12 C8 112.3(5) . . ?
C12 O4 C13 115.8(5) . . ?
O5 C14 O6 126.9(6) . . ?
O5 C14 C3 122.2(6) . . ?
O6 C14 C3 110.9(5) . . ?
C14 O6 C15 115.7(5) . . ?
O7 C16 O8 126.2(6) . . ?
O7 C16 C1 118.1(6) . . ?
O8 C16 C1 115.7(6) . . ?
O7 C16 Yb1 161.8(5) . . ?
C1 C16 Yb1 79.9(4) . . ?
C16 O8 Yb1 125.0(4) . . ?
C17 N3 C21 118.7(5) . . ?
C17 N3 Yb1 117.0(4) . . ?
C21 N3 Yb1 124.3(4) . . ?
N3 C17 C18 122.7(6) . . ?
N3 C17 C32 114.2(5) . . ?
C18 C17 C32 123.0(6) . . ?
C17 C18 C19 118.0(6) . . ?
C20 C19 C18 119.5(6) . . ?
C20 C19 C30 122.6(6) . . ?
C18 C19 C30 117.9(6) . . ?
C19 C20 C21 118.9(6) . . ?
N3 C21 C20 122.1(6) . . ?
N3 C21 C22 114.0(5) . . ?
C20 C21 C22 123.8(6) . . ?
N4 C22 C23 121.0(6) . . ?
N4 C22 C21 113.9(5) . . ?
C23 C22 C21 125.0(5) . . ?
C22 C23 C24 119.0(5) . . ?
C25 C24 C23 118.6(6) . . ?
C25 C24 C28 122.3(6) . . ?
C23 C24 C28 119.1(6) . . ?
C26 C25 C24 119.1(6) . . ?
N4 C26 C25 123.3(6) . . ?
N4 C26 C27 113.7(5) . . ?
C25 C26 C27 123.0(6) . . ?
C26 N4 C22 118.9(5) . . ?
C26 N4 Yb1 118.0(4) . . ?
C22 N4 Yb1 123.1(4) . . ?
O10 C27 O9 125.9(6) . . ?
O10 C27 C26 119.2(6) . . ?
O9 C27 C26 114.8(5) . . ?
O10 C27 Yb1 159.2(4) . . ?
C26 C27 Yb1 79.9(3) . . ?
C27 O9 Yb1 125.4(4) . . ?
C27 O10 Cu1 124.0(4) . . ?
O12 C28 O11 126.5(6) . . ?
O12 C28 C24 123.3(6) . . ?
O11 C28 C24 110.2(6) . . ?
C28 O11 C29 116.9(6) . . ?
O14 C30 O13 124.7(6) . . ?
O14 C30 C19 123.7(7) . . ?
O13 C30 C19 111.6(6) . . ?
C30 O13 C31 117.0(6) . . ?
O15 C32 O16 126.8(6) . . ?
O15 C32 C17 118.2(6) . . ?
O16 C32 C17 115.0(6) . . ?
O15 C32 Yb1 162.0(5) . . ?
C17 C32 Yb1 79.5(3) . . ?
C32 O16 Yb1 125.2(4) . . ?
O17 Cu1 O17 180.0(4) 2_655 . ?
O17 Cu1 O18 91.8(2) 2_655 2_655 ?
O17 Cu1 O18 88.2(2) . 2_655 ?
O17 Cu1 O18 88.2(2) 2_655 . ?
O17 Cu1 O18 91.8(2) . . ?
O18 Cu1 O18 180.0(3) 2_655 . ?
O17 Cu1 O10 91.10(17) 2_655 . ?
O17 Cu1 O10 88.90(17) . . ?
O18 Cu1 O10 91.61(16) 2_655 . ?
O18 Cu1 O10 88.39(16) . . ?
O17 Cu1 O10 88.90(17) 2_655 2_655 ?
O17 Cu1 O10 91.10(17) . 2_655 ?
O18 Cu1 O10 88.39(16) 2_655 2_655 ?
O18 Cu1 O10 91.61(16) . 2_655 ?
O10 Cu1 O10 180.0(2) . 2_655 ?
C33 O18 Cu1 123.6(4) . . ?

loop_
_geom_bond_atom_site_label_1
_geom_bond_atom_site_label_2
_geom_bond_distance
_geom_bond_site_symmetry_2
_geom_bond_publ_flag
Yb1 O16 2.244(4) . ?
Yb1 O1 2.251(4) . ?
Yb1 O9 2.268(4) . ?
Yb1 O8 2.276(4) . ?
Yb1 N3 2.410(5) . ?
Yb1 N2 2.434(5) . ?
Yb1 N4 2.436(5) . ?
Yb1 N1 2.444(5) . ?
Yb1 C11 3.158(6) . ?
Yb1 C32 3.160(7) . ?
Yb1 C16 3.180(7) . ?
Yb1 C27 3.186(7) . ?
N1 C1 1.327(8) . ?
N1 C5 1.348(7) . ?
C1 C2 1.379(8) . ?
C1 C16 1.509(9) . ?
C2 C3 1.380(8) . ?
C3 C4 1.388(8) . ?
C3 C14 1.511(8) . ?
C4 C5 1.392(8) . ?
C5 C6 1.484(8) . ?
C6 N2 1.362(7) . ?
C6 C7 1.399(8) . ?
C7 C8 1.382(8) . ?
C8 C9 1.395(8) . ?
C8 C12 1.492(8) . ?
C9 C10 1.378(8) . ?
C10 N2 1.336(7) . ?
C10 C11 1.524(8) . ?
C11 O2 1.254(7) . ?
C11 O1 1.264(7) . ?
C12 O3 1.204(8) . ?
C12 O4 1.324(8) . ?
C13 O4 1.460(8) . ?
C14 O5 1.200(7) . ?
C14 O6 1.313(7) . ?
O6 C15 1.454(8) . ?
C16 O7 1.242(8) . ?
C16 O8 1.272(8) . ?
N3 C17 1.345(8) . ?
N3 C21 1.347(8) . ?
C17 C18 1.382(9) . ?
C17 C32 1.529(9) . ?
C18 C19 1.401(9) . ?
C19 C20 1.379(9) . ?
C19 C30 1.497(9) . ?
C20 C21 1.387(8) . ?
C21 C22 1.492(9) . ?
C22 N4 1.355(7) . ?
C22 C23 1.387(8) . ?
C23 C24 1.405(9) . ?
C24 C25 1.382(9) . ?
C24 C28 1.518(9) . ?
C25 C26 1.361(9) . ?
C26 N4 1.339(7) . ?
C26 C27 1.529(8) . ?
C27 O10 1.230(7) . ?
C27 O9 1.280(8) . ?
O10 Cu1 2.328(4) . ?
C28 O12 1.196(8) . ?
C28 O11 1.324(8) . ?
O11 C29 1.462(9) . ?
C30 O14 1.196(8) . ?
C30 O13 1.330(8) . ?
O13 C31 1.458(8) . ?
C32 O15 1.230(8) . ?
C32 O16 1.280(8) . ?
Cu1 O17 1.967(5) 2_655 ?
Cu1 O17 1.967(5) . ?
Cu1 O18 2.006(4) 2_655 ?
Cu1 O18 2.006(4) . ?
Cu1 O10 2.328(4) 2_655 ?
O18 C33 1.454(8) . ?
O19 C34 1.415(9) . ?
O20 C35 1.413(9) . ?
C36 O21 1.368(11) . ?

loop_
_geom_hbond_atom_site_label_D
_geom_hbond_atom_site_label_H
_geom_hbond_atom_site_label_A
_geom_hbond_distance_DH
_geom_hbond_distance_HA
_geom_hbond_distance_DA
_geom_hbond_angle_DHA
_geom_hbond_site_symmetry_A
O17 H17A O9 0.847(16) 1.81(2) 2.642(6) 166(6) 2_655
O17 H17B O19 0.848(16) 1.77(3) 2.593(7) 164(8) 2_656
O19 H19 O21 0.84 1.92 2.689(9) 152.4 2_656
O20 H20 O8 0.84 2.06 2.813(6) 148.6 .
O21 H21 O15 0.87(2) 1.92(5) 2.742(8) 156(9) 1_645

loop_
_geom_torsion_atom_site_label_1
_geom_torsion_atom_site_label_2
_geom_torsion_atom_site_label_3
_geom_torsion_atom_site_label_4
_geom_torsion
_geom_torsion_site_symmetry_1
_geom_torsion_site_symmetry_2
_geom_torsion_site_symmetry_3
_geom_torsion_site_symmetry_4
_geom_torsion_publ_flag
O16 Yb1 N1 C1 97.2(4) . . . . ?
O1 Yb1 N1 C1 -176.5(4) . . . . ?
O9 Yb1 N1 C1 -95.7(4) . . . . ?
O8 Yb1 N1 C1 -1.0(4) . . . . ?
N3 Yb1 N1 C1 46.3(5) . . . . ?
N2 Yb1 N1 C1 -177.9(5) . . . . ?
N4 Yb1 N1 C1 -48.7(5) . . . . ?
C11 Yb1 N1 C1 -176.7(4) . . . . ?
C32 Yb1 N1 C1 85.5(4) . . . . ?
C16 Yb1 N1 C1 -2.0(4) . . . . ?
C27 Yb1 N1 C1 -82.4(4) . . . . ?
O16 Yb1 N1 C5 -81.8(5) . . . . ?
O1 Yb1 N1 C5 4.5(5) . . . . ?
O9 Yb1 N1 C5 85.3(5) . . . . ?
O8 Yb1 N1 C5 -180.0(5) . . . . ?
N3 Yb1 N1 C5 -132.7(4) . . . . ?
N2 Yb1 N1 C5 3.1(4) . . . . ?
N4 Yb1 N1 C5 132.3(4) . . . . ?
C11 Yb1 N1 C5 4.3(5) . . . . ?
C32 Yb1 N1 C5 -93.5(5) . . . . ?
C16 Yb1 N1 C5 179.0(5) . . . . ?
C27 Yb1 N1 C5 98.6(5) . . . . ?
C5 N1 C1 C2 2.0(9) . . . . ?
Yb1 N1 C1 C2 -177.0(5) . . . . ?
C5 N1 C1 C16 -177.4(5) . . . . ?
Yb1 N1 C1 C16 3.5(7) . . . . ?
N1 C1 C2 C3 0.9(9) . . . . ?
C16 C1 C2 C3 -179.7(6) . . . . ?
C1 C2 C3 C4 -2.8(9) . . . . ?
C1 C2 C3 C14 176.7(6) . . . . ?
C2 C3 C4 C5 1.7(9) . . . . ?
C14 C3 C4 C5 -177.7(5) . . . . ?
C1 N1 C5 C4 -3.1(9) . . . . ?
Yb1 N1 C5 C4 175.9(4) . . . . ?
C1 N1 C5 C6 177.3(5) . . . . ?
Yb1 N1 C5 C6 -3.7(7) . . . . ?
C3 C4 C5 N1 1.2(8) . . . . ?
C3 C4 C5 C6 -179.3(5) . . . . ?
N1 C5 C6 N2 1.6(7) . . . . ?
C4 C5 C6 N2 -178.0(5) . . . . ?
N1 C5 C6 C7 -177.1(5) . . . . ?
C4 C5 C6 C7 3.4(9) . . . . ?
N2 C6 C7 C8 -1.8(9) . . . . ?
C5 C6 C7 C8 176.7(5) . . . . ?
C6 C7 C8 C9 1.5(9) . . . . ?
C6 C7 C8 C12 -175.3(6) . . . . ?
C7 C8 C9 C10 -0.3(9) . . . . ?
C12 C8 C9 C10 176.5(6) . . . . ?
C8 C9 C10 N2 -0.7(9) . . . . ?
C8 C9 C10 C11 177.6(6) . . . . ?
C9 C10 N2 C6 0.4(8) . . . . ?
C11 C10 N2 C6 -178.1(5) . . . . ?
C9 C10 N2 Yb1 -178.6(4) . . . . ?
C11 C10 N2 Yb1 2.9(6) . . . . ?
C7 C6 N2 C10 0.9(8) . . . . ?
C5 C6 N2 C10 -177.8(5) . . . . ?
C7 C6 N2 Yb1 179.8(4) . . . . ?
C5 C6 N2 Yb1 1.2(7) . . . . ?
O16 Yb1 N2 C10 -95.8(4) . . . . ?
O1 Yb1 N2 C10 -2.0(4) . . . . ?
O9 Yb1 N2 C10 93.1(4) . . . . ?
O8 Yb1 N2 C10 173.0(4) . . . . ?
N3 Yb1 N2 C10 -50.9(5) . . . . ?
N4 Yb1 N2 C10 53.4(5) . . . . ?
N1 Yb1 N2 C10 176.8(5) . . . . ?
C11 Yb1 N2 C10 -1.7(4) . . . . ?
C32 Yb1 N2 C10 -86.7(4) . . . . ?
C16 Yb1 N2 C10 173.5(4) . . . . ?
C27 Yb1 N2 C10 86.2(4) . . . . ?
O16 Yb1 N2 C6 85.2(4) . . . . ?
O1 Yb1 N2 C6 179.0(5) . . . . ?
O9 Yb1 N2 C6 -85.9(4) . . . . ?
O8 Yb1 N2 C6 -5.9(5) . . . . ?
N3 Yb1 N2 C6 130.2(4) . . . . ?
N4 Yb1 N2 C6 -125.5(4) . . . . ?
N1 Yb1 N2 C6 -2.1(4) . . . . ?
C11 Yb1 N2 C6 179.3(5) . . . . ?
C32 Yb1 N2 C6 94.3(4) . . . . ?
C16 Yb1 N2 C6 -5.5(5) . . . . ?
C27 Yb1 N2 C6 -92.7(4) . . . . ?
N2 C10 C11 O2 177.0(5) . . . . ?
C9 C10 C11 O2 -1.4(9) . . . . ?
N2 C10 C11 O1 -2.3(8) . . . . ?
C9 C10 C11 O1 179.2(6) . . . . ?
N2 C10 C11 Yb1 -2.0(4) . . . . ?
C9 C10 C11 Yb1 179.5(6) . . . . ?
O16 Yb1 C11 O2 -93.7(15) . . . . ?
O1 Yb1 C11 O2 3.3(12) . . . . ?
O9 Yb1 C11 O2 105.9(15) . . . . ?
N3 Yb1 C11 O2 -25.9(15) . . . . ?
N2 Yb1 C11 O2 -175.9(16) . . . . ?
N4 Yb1 C11 O2 39.9(15) . . . . ?
N1 Yb1 C11 O2 -177.3(14) . . . . ?
C32 Yb1 C11 O2 -74.9(15) . . . . ?
C16 Yb1 C11 O2 170.8(13) . . . . ?
C27 Yb1 C11 O2 88.0(15) . . . . ?
O16 Yb1 C11 O1 -97.0(5) . . . . ?
O9 Yb1 C11 O1 102.7(5) . . . . ?
N3 Yb1 C11 O1 -29.2(5) . . . . ?
N2 Yb1 C11 O1 -179.1(6) . . . . ?
N4 Yb1 C11 O1 36.6(5) . . . . ?
N1 Yb1 C11 O1 179.4(5) . . . . ?
C32 Yb1 C11 O1 -78.2(5) . . . . ?
C16 Yb1 C11 O1 167.5(5) . . . . ?
C27 Yb1 C11 O1 84.8(5) . . . . ?
O16 Yb1 C11 C10 83.5(3) . . . . ?
O1 Yb1 C11 C10 -179.5(7) . . . . ?
O9 Yb1 C11 C10 -76.8(3) . . . . ?
N3 Yb1 C11 C10 151.3(3) . . . . ?
N2 Yb1 C11 C10 1.4(3) . . . . ?
N4 Yb1 C11 C10 -142.9(3) . . . . ?
N1 Yb1 C11 C10 -0.1(4) . . . . ?
C32 Yb1 C11 C10 102.3(3) . . . . ?
C16 Yb1 C11 C10 -12.0(7) . . . . ?
C27 Yb1 C11 C10 -94.7(3) . . . . ?
O2 C11 O1 Yb1 -178.8(5) . . . . ?
C10 C11 O1 Yb1 0.5(7) . . . . ?
O16 Yb1 O1 C11 82.9(5) . . . . ?
O9 Yb1 O1 C11 -76.7(5) . . . . ?
O8 Yb1 O1 C11 -168.2(5) . . . . ?
N3 Yb1 O1 C11 151.2(5) . . . . ?
N2 Yb1 O1 C11 0.7(5) . . . . ?
N4 Yb1 O1 C11 -143.8(5) . . . . ?
N1 Yb1 O1 C11 -0.7(6) . . . . ?
C32 Yb1 O1 C11 102.2(5) . . . . ?
C27 Yb1 O1 C11 -95.8(5) . . . . ?
C7 C8 C12 O3 151.3(7) . . . . ?
C9 C8 C12 O3 -25.4(9) . . . . ?
C7 C8 C12 O4 -26.4(8) . . . . ?
C9 C8 C12 O4 156.8(6) . . . . ?
O3 C12 O4 C13 -4.7(10) . . . . ?
C8 C12 O4 C13 173.0(6) . . . . ?
C2 C3 C14 O5 169.7(6) . . . . ?
C4 C3 C14 O5 -10.9(9) . . . . ?
C2 C3 C14 O6 -11.2(8) . . . . ?
C4 C3 C14 O6 168.3(5) . . . . ?
O5 C14 O6 C15 -1.1(9) . . . . ?
C3 C14 O6 C15 179.8(5) . . . . ?
N1 C1 C16 O7 174.9(6) . . . . ?
C2 C1 C16 O7 -4.6(10) . . . . ?
N1 C1 C16 O8 -5.5(9) . . . . ?
C2 C1 C16 O8 175.1(6) . . . . ?
N1 C1 C16 Yb1 -2.4(5) . . . . ?
C2 C1 C16 Yb1 178.1(6) . . . . ?
O16 Yb1 C16 O7 109.4(17) . . . . ?
O9 Yb1 C16 O7 -91.1(17) . . . . ?
O8 Yb1 C16 O7 12.2(14) . . . . ?
N3 Yb1 C16 O7 40.6(17) . . . . ?
N2 Yb1 C16 O7 -166.7(17) . . . . ?
N4 Yb1 C16 O7 -24.2(17) . . . . ?
N1 Yb1 C16 O7 -170.8(18) . . . . ?
C11 Yb1 C16 O7 -155.9(15) . . . . ?
C32 Yb1 C16 O7 90.0(17) . . . . ?
C27 Yb1 C16 O7 -71.9(17) . . . . ?
O16 Yb1 C16 O8 97.1(5) . . . . ?
O9 Yb1 C16 O8 -103.3(5) . . . . ?
N3 Yb1 C16 O8 28.4(5) . . . . ?
N2 Yb1 C16 O8 -179.0(5) . . . . ?
N4 Yb1 C16 O8 -36.4(5) . . . . ?
N1 Yb1 C16 O8 177.0(6) . . . . ?
C11 Yb1 C16 O8 -168.2(5) . . . . ?
C32 Yb1 C16 O8 77.8(5) . . . . ?
C27 Yb1 C16 O8 -84.2(5) . . . . ?
O16 Yb1 C16 C1 -78.2(4) . . . . ?
O9 Yb1 C16 C1 81.3(4) . . . . ?
O8 Yb1 C16 C1 -175.4(8) . . . . ?
N3 Yb1 C16 C1 -147.0(4) . . . . ?
N2 Yb1 C16 C1 5.7(4) . . . . ?
N4 Yb1 C16 C1 148.3(4) . . . . ?
N1 Yb1 C16 C1 1.6(3) . . . . ?
C11 Yb1 C16 C1 16.5(7) . . . . ?
C32 Yb1 C16 C1 -97.6(4) . . . . ?
C27 Yb1 C16 C1 100.5(4) . . . . ?
O7 C16 O8 Yb1 -175.3(6) . . . . ?
C1 C16 O8 Yb1 5.1(8) . . . . ?
O16 Yb1 O8 C16 -84.3(5) . . . . ?
O1 Yb1 O8 C16 167.5(5) . . . . ?
O9 Yb1 O8 C16 76.0(5) . . . . ?
N3 Yb1 O8 C16 -151.6(5) . . . . ?
N2 Yb1 O8 C16 1.3(6) . . . . ?
N4 Yb1 O8 C16 142.7(5) . . . . ?
N1 Yb1 O8 C16 -2.4(5) . . . . ?
C32 Yb1 O8 C16 -103.1(5) . . . . ?
C27 Yb1 O8 C16 93.9(5) . . . . ?
O16 Yb1 N3 C17 0.8(4) . . . . ?
O1 Yb1 N3 C17 -92.6(4) . . . . ?
O9 Yb1 N3 C17 -177.4(4) . . . . ?
O8 Yb1 N3 C17 100.2(4) . . . . ?
N2 Yb1 N3 C17 -48.1(5) . . . . ?
N4 Yb1 N3 C17 -179.4(5) . . . . ?
N1 Yb1 N3 C17 56.9(5) . . . . ?
C11 Yb1 N3 C17 -83.4(4) . . . . ?
C32 Yb1 N3 C17 1.5(4) . . . . ?
C16 Yb1 N3 C17 91.1(4) . . . . ?
C27 Yb1 N3 C17 179.1(4) . . . . ?
O16 Yb1 N3 C21 -178.8(5) . . . . ?
O1 Yb1 N3 C21 87.9(5) . . . . ?
O9 Yb1 N3 C21 3.0(6) . . . . ?
O8 Yb1 N3 C21 -79.4(5) . . . . ?
N2 Yb1 N3 C21 132.3(4) . . . . ?
N4 Yb1 N3 C21 1.0(4) . . . . ?
N1 Yb1 N3 C21 -122.6(4) . . . . ?
C11 Yb1 N3 C21 97.1(5) . . . . ?
C32 Yb1 N3 C21 -178.1(6) . . . . ?
C16 Yb1 N3 C21 -88.5(5) . . . . ?
C27 Yb1 N3 C21 -0.4(5) . . . . ?
C21 N3 C17 C18 -1.4(9) . . . . ?
Yb1 N3 C17 C18 179.0(5) . . . . ?
C21 N3 C17 C32 177.0(5) . . . . ?
Yb1 N3 C17 C32 -2.5(7) . . . . ?
N3 C17 C18 C19 0.6(10) . . . . ?
C32 C17 C18 C19 -177.7(6) . . . . ?
C17 C18 C19 C20 1.1(9) . . . . ?
C17 C18 C19 C30 179.8(6) . . . . ?
C18 C19 C20 C21 -2.0(9) . . . . ?
C30 C19 C20 C21 179.4(6) . . . . ?
C17 N3 C21 C20 0.5(9) . . . . ?
Yb1 N3 C21 C20 -180.0(4) . . . . ?
C17 N3 C21 C22 -179.3(5) . . . . ?
Yb1 N3 C21 C22 0.3(7) . . . . ?
C19 C20 C21 N3 1.2(9) . . . . ?
C19 C20 C21 C22 -179.0(6) . . . . ?
N3 C21 C22 N4 -2.3(8) . . . . ?
C20 C21 C22 N4 177.9(5) . . . . ?
N3 C21 C22 C23 177.8(6) . . . . ?
C20 C21 C22 C23 -2.0(10) . . . . ?
N4 C22 C23 C24 -2.4(9) . . . . ?
C21 C22 C23 C24 177.5(6) . . . . ?
C22 C23 C24 C25 3.3(9) . . . . ?
C22 C23 C24 C28 -178.8(5) . . . . ?
C23 C24 C25 C26 -1.7(9) . . . . ?
C28 C24 C25 C26 -179.5(6) . . . . ?
C24 C25 C26 N4 -1.1(9) . . . . ?
C24 C25 C26 C27 176.3(6) . . . . ?
C25 C26 N4 C22 2.1(9) . . . . ?
C27 C26 N4 C22 -175.5(5) . . . . ?
C25 C26 N4 Yb1 178.7(5) . . . . ?
C27 C26 N4 Yb1 1.0(6) . . . . ?
C23 C22 N4 C26 -0.3(9) . . . . ?
C21 C22 N4 C26 179.8(5) . . . . ?
C23 C22 N4 Yb1 -176.7(4) . . . . ?
C21 C22 N4 Yb1 3.4(7) . . . . ?
O16 Yb1 N4 C26 -178.6(4) . . . . ?
O1 Yb1 N4 C26 95.3(4) . . . . ?
O9 Yb1 N4 C26 2.8(4) . . . . ?
O8 Yb1 N4 C26 -92.8(4) . . . . ?
N3 Yb1 N4 C26 -178.8(5) . . . . ?
N2 Yb1 N4 C26 45.5(5) . . . . ?
N1 Yb1 N4 C26 -48.5(5) . . . . ?
C11 Yb1 N4 C26 84.1(4) . . . . ?
C32 Yb1 N4 C26 -178.1(4) . . . . ?
C16 Yb1 N4 C26 -81.3(4) . . . . ?
C27 Yb1 N4 C26 -0.6(4) . . . . ?
O16 Yb1 N4 C22 -2.2(5) . . . . ?
O1 Yb1 N4 C22 -88.3(5) . . . . ?
O9 Yb1 N4 C22 179.2(5) . . . . ?
O8 Yb1 N4 C22 83.6(5) . . . . ?
N3 Yb1 N4 C22 -2.4(4) . . . . ?
N2 Yb1 N4 C22 -138.2(4) . . . . ?
N1 Yb1 N4 C22 127.9(4) . . . . ?
C11 Yb1 N4 C22 -99.5(5) . . . . ?
C32 Yb1 N4 C22 -1.7(5) . . . . ?
C16 Yb1 N4 C22 95.1(5) . . . . ?
C27 Yb1 N4 C22 175.8(5) . . . . ?
N4 C26 C27 O10 170.7(5) . . . . ?
C25 C26 C27 O10 -6.9(9) . . . . ?
N4 C26 C27 O9 -7.1(8) . . . . ?
C25 C26 C27 O9 175.2(6) . . . . ?
N4 C26 C27 Yb1 -0.7(4) . . . . ?
C25 C26 C27 Yb1 -178.3(6) . . . . ?
O1 Yb1 C27 O10 120.0(13) . . . . ?
O9 Yb1 C27 O10 31.6(11) . . . . ?
O8 Yb1 C27 O10 -78.7(13) . . . . ?
N3 Yb1 C27 O10 -156.2(12) . . . . ?
N2 Yb1 C27 O10 52.5(13) . . . . ?
N4 Yb1 C27 O10 -158.0(13) . . . . ?
N1 Yb1 C27 O10 -12.1(13) . . . . ?
C11 Yb1 C27 O10 101.1(13) . . . . ?
C32 Yb1 C27 O10 -150.4(11) . . . . ?
C16 Yb1 C27 O10 -59.5(13) . . . . ?
O1 Yb1 C27 O9 88.4(5) . . . . ?
O8 Yb1 C27 O9 -110.3(5) . . . . ?
N3 Yb1 C27 O9 172.2(4) . . . . ?
N2 Yb1 C27 O9 21.0(5) . . . . ?
N4 Yb1 C27 O9 170.4(6) . . . . ?
N1 Yb1 C27 O9 -43.7(5) . . . . ?
C11 Yb1 C27 O9 69.5(5) . . . . ?
C32 Yb1 C27 O9 178.0(5) . . . . ?
C16 Yb1 C27 O9 -91.1(5) . . . . ?
O1 Yb1 C27 C26 -81.5(3) . . . . ?
O9 Yb1 C27 C26 -170.0(7) . . . . ?
O8 Yb1 C27 C26 79.8(3) . . . . ?
N3 Yb1 C27 C26 2.2(4) . . . . ?
N2 Yb1 C27 C26 -149.0(3) . . . . ?
N4 Yb1 C27 C26 0.5(3) . . . . ?
N1 Yb1 C27 C26 146.4(3) . . . . ?
C11 Yb1 C27 C26 -100.5(3) . . . . ?
C32 Yb1 C27 C26 8.0(7) . . . . ?
C16 Yb1 C27 C26 98.9(3) . . . . ?
O10 C27 O9 Yb1 -166.7(5) . . . . ?
C26 C27 O9 Yb1 10.9(7) . . . . ?
O16 Yb1 O9 C27 175.1(5) . . . . ?
O1 Yb1 O9 C27 -91.7(5) . . . . ?
O8 Yb1 O9 C27 68.7(5) . . . . ?
N3 Yb1 O9 C27 -9.7(6) . . . . ?
N2 Yb1 O9 C27 -158.7(5) . . . . ?
N4 Yb1 O9 C27 -7.7(4) . . . . ?
N1 Yb1 O9 C27 135.5(5) . . . . ?
C11 Yb1 O9 C27 -110.3(5) . . . . ?
C16 Yb1 O9 C27 87.3(5) . . . . ?
O9 C27 O10 Cu1 -11.0(9) . . . . ?
C26 C27 O10 Cu1 171.4(4) . . . . ?
Yb1 C27 O10 Cu1 -33.0(15) . . . . ?
C25 C24 C28 O12 165.9(6) . . . . ?
C23 C24 C28 O12 -11.9(9) . . . . ?
C25 C24 C28 O11 -14.8(8) . . . . ?
C23 C24 C28 O11 167.4(5) . . . . ?
O12 C28 O11 C29 1.4(10) . . . . ?
C24 C28 O11 C29 -177.8(6) . . . . ?
C20 C19 C30 O14 168.7(7) . . . . ?
C18 C19 C30 O14 -9.9(10) . . . . ?
C20 C19 C30 O13 -10.8(9) . . . . ?
C18 C19 C30 O13 170.6(6) . . . . ?
O14 C30 O13 C31 2.0(11) . . . . ?
C19 C30 O13 C31 -178.5(6) . . . . ?
N3 C17 C32 O15 -175.0(6) . . . . ?
C18 C17 C32 O15 3.5(10) . . . . ?
N3 C17 C32 O16 3.8(8) . . . . ?
C18 C17 C32 O16 -177.8(6) . . . . ?
N3 C17 C32 Yb1 1.8(5) . . . . ?
C18 C17 C32 Yb1 -179.8(6) . . . . ?
O16 Yb1 C32 O15 -12.5(14) . . . . ?
O1 Yb1 C32 O15 -107.7(17) . . . . ?
O8 Yb1 C32 O15 91.8(16) . . . . ?
N3 Yb1 C32 O15 169.5(17) . . . . ?
N2 Yb1 C32 O15 -40.7(17) . . . . ?
N4 Yb1 C32 O15 168.6(16) . . . . ?
N1 Yb1 C32 O15 24.9(17) . . . . ?
C11 Yb1 C32 O15 -89.1(16) . . . . ?
C16 Yb1 C32 O15 73.1(17) . . . . ?
C27 Yb1 C32 O15 162.5(14) . . . . ?
O1 Yb1 C32 O16 -95.2(5) . . . . ?
O8 Yb1 C32 O16 104.3(5) . . . . ?
N3 Yb1 C32 O16 -178.0(6) . . . . ?
N2 Yb1 C32 O16 -28.3(5) . . . . ?
N4 Yb1 C32 O16 -178.9(5) . . . . ?
N1 Yb1 C32 O16 37.3(5) . . . . ?
C11 Yb1 C32 O16 -76.6(5) . . . . ?
C16 Yb1 C32 O16 85.6(5) . . . . ?
C27 Yb1 C32 O16 175.0(5) . . . . ?
O16 Yb1 C32 C17 176.8(7) . . . . ?
O1 Yb1 C32 C17 81.6(3) . . . . ?
O8 Yb1 C32 C17 -78.9(3) . . . . ?
N3 Yb1 C32 C17 -1.2(3) . . . . ?
N2 Yb1 C32 C17 148.6(3) . . . . ?
N4 Yb1 C32 C17 -2.1(4) . . . . ?
N1 Yb1 C32 C17 -145.8(3) . . . . ?
C11 Yb1 C32 C17 100.2(4) . . . . ?
C16 Yb1 C32 C17 -97.6(4) . . . . ?
C27 Yb1 C32 C17 -8.2(7) . . . . ?
O15 C32 O16 Yb1 175.2(5) . . . . ?
C17 C32 O16 Yb1 -3.5(8) . . . . ?
O1 Yb1 O16 C32 84.8(5) . . . . ?
O9 Yb1 O16 C32 177.8(5) . . . . ?
O8 Yb1 O16 C32 -76.7(5) . . . . ?
N3 Yb1 O16 C32 1.6(5) . . . . ?
N2 Yb1 O16 C32 152.0(5) . . . . ?
N4 Yb1 O16 C32 1.4(6) . . . . ?
N1 Yb1 O16 C32 -143.1(5) . . . . ?
C11 Yb1 O16 C32 103.6(5) . . . . ?
C16 Yb1 O16 C32 -95.8(5) . . . . ?
C27 O10 Cu1 O17 5.8(5) . . . 2_655 ?
C27 O10 Cu1 O17 -174.2(5) . . . . ?
C27 O10 Cu1 O18 97.6(5) . . . 2_655 ?
C27 O10 Cu1 O18 -82.4(5) . . . . ?
O17 Cu1 O18 C33 137.4(5) 2_655 . . . ?
O17 Cu1 O18 C33 -42.6(5) . . . . ?
O10 Cu1 O18 C33 -131.5(5) . . . . ?
O10 Cu1 O18 C33 48.5(5) 2_655 . . . ?
